data_4337673
loop_
_publ_author_name
'Ng, Chi-On'
'Yiu, Shek-Man'
'Ko, Chi-Chiu'

_publ_section_title
;
 Synthesis, characterization, and photophysical study of luminescent
 rhenium(i) diimine complexes with various types of N-heterocyclic carbene
 ligands.
;
_journal_issue 6
_journal_name_full 'Inorganic chemistry'
_journal_page_first 3022
_journal_page_last 3031
_journal_paper_doi 10.1021/ic4028145
_journal_volume 53
_journal_year 2014
_chemical_formula_moiety 'C28 H19 Cl2 N5 O2 Re, F6 P'
_chemical_formula_sum 'C28 H19 Cl2 F6 N5 O2 P Re'
_chemical_formula_weight 859.55
_chemical_name_systematic
;
 ? 
;
_space_group_crystal_system monoclinic
_space_group_IT_number 15
_space_group_name_Hall '-C 2yc'
_space_group_name_H-M_alt 'C 1 2/c 1'
_symmetry_space_group_name_Hall '-C 2yc'
_symmetry_space_group_name_H-M 'C 1 2/c 1'
_atom_sites_solution_hydrogens geom
_atom_sites_solution_primary direct
_atom_sites_solution_secondary difmap
_audit_creation_date 2013-05-24
_audit_creation_method
;
  Olex2 1.1
  (compiled 2011.08.18 svn.r1932, GUI svn.r3819)
;
_cell_angle_alpha 90.00
_cell_angle_beta 119.867(15)
_cell_angle_gamma 90.00
_cell_formula_units_Z 8
_cell_length_a 24.796(2)
_cell_length_b 14.7810(5)
_cell_length_c 18.781(3)
_cell_measurement_reflns_used 6626
_cell_measurement_temperature 133(2)
_cell_measurement_theta_max 29.0897
_cell_measurement_theta_min 2.8228
_cell_volume 5969.2(14)
_computing_cell_refinement
;
CrysAlisPro, Agilent Technologies,
Version 1.171.35.21 (release 20-01-2012 CrysAlis171 .NET)
(compiled Jan 23 2012,18:06:46)
;
_computing_data_collection
;
CrysAlisPro, Agilent Technologies,
Version 1.171.35.21 (release 20-01-2012 CrysAlis171 .NET)
(compiled Jan 23 2012,18:06:46)
;
_computing_data_reduction
;
CrysAlisPro, Agilent Technologies,
Version 1.171.35.21 (release 20-01-2012 CrysAlis171 .NET)
(compiled Jan 23 2012,18:06:46)
;
_computing_molecular_graphics
;
O. V. Dolomanov, L. J. Bourhis, R. J. Gildea, J. A. K. Howard and H. Puschmann,
OLEX2: a complete structure solution, refinement and analysis program.
J. Appl. Cryst. (2009). 42, 339-341.
;
_computing_publication_material
;
O. V. Dolomanov, L. J. Bourhis, R. J. Gildea, J. A. K. Howard and H. Puschmann,
OLEX2: a complete structure solution, refinement and analysis program.
J. Appl. Cryst. (2009). 42, 339-341.
;
_computing_structure_refinement
;
XL, G.M. Sheldrick, Acta Cryst.
(2008). A64, 112-122
;
_computing_structure_solution 'SHELXS-97 (Sheldrick, 1990)'
_diffrn_ambient_temperature 133(2)
_diffrn_detector_area_resol_mean 16.1270
_diffrn_measured_fraction_theta_full 0.998
_diffrn_measured_fraction_theta_max 0.998
_diffrn_measurement_details
;
  1 omega  -95.00  -37.00   1.0000   12.0000
omega____ theta____ kappa____ phi______ frames
    -      -18.4430  178.0000  150.0000 58

  2 omega  -72.00  -42.00   1.0000   12.0000
omega____ theta____ kappa____ phi______ frames
    -      -18.4430  -57.0000   30.0000 30

  3 omega  -92.00  -51.00   1.0000   12.0000
omega____ theta____ kappa____ phi______ frames
    -      -18.4430 -178.0000   90.0000 41

  4 omega  -38.00   49.00   1.0000   12.0000
omega____ theta____ kappa____ phi______ frames
    -      -18.4430   57.0000    0.0000 87

  5 omega   -4.00   48.00   1.0000   12.0000
omega____ theta____ kappa____ phi______ frames
    -      -18.4430   57.0000  120.0000 52

  6 omega  -16.00    9.00   1.0000   12.0000
omega____ theta____ kappa____ phi______ frames
    -       18.9899  102.0000  146.0000 25
;
_diffrn_measurement_device_type 'Xcalibur, Sapphire3, Gemini ultra'
_diffrn_measurement_method '\w scans'
_diffrn_orient_matrix_UB_11 0.0033675000
_diffrn_orient_matrix_UB_12 0.0460501000
_diffrn_orient_matrix_UB_13 -0.0059099000
_diffrn_orient_matrix_UB_21 -0.0375901000
_diffrn_orient_matrix_UB_22 0.0075215000
_diffrn_orient_matrix_UB_23 -0.0205844000
_diffrn_orient_matrix_UB_31 0.0112113000
_diffrn_orient_matrix_UB_32 0.0112185000
_diffrn_orient_matrix_UB_33 0.0379386000
_diffrn_radiation_monochromator graphite
_diffrn_radiation_type 'Mo K\a'
_diffrn_radiation_wavelength 0.7107
_diffrn_reflns_av_R_equivalents 0.0279
_diffrn_reflns_av_unetI/netI 0.0320
_diffrn_reflns_limit_h_max 29
_diffrn_reflns_limit_h_min -29
_diffrn_reflns_limit_k_max 16
_diffrn_reflns_limit_k_min -17
_diffrn_reflns_limit_l_max 22
_diffrn_reflns_limit_l_min -21
_diffrn_reflns_number 13785
_diffrn_reflns_theta_full 25.00
_diffrn_reflns_theta_max 25.00
_diffrn_reflns_theta_min 2.83
_diffrn_source 'Enhance (Mo) X-ray Source'
_diffrn_source_current n/a
_diffrn_source_voltage n/a
_exptl_absorpt_coefficient_mu 4.379
_exptl_absorpt_correction_T_max 1.00000
_exptl_absorpt_correction_T_min 0.21558
_exptl_absorpt_correction_type multi-scan
_exptl_absorpt_process_details
;
CrysAlisPro, Agilent Technologies,
Version 1.171.35.21 (release 20-01-2012 CrysAlis171 .NET)
(compiled Jan 23 2012,18:06:46)
Empirical absorption correction using spherical harmonics,
 implemented in SCALE3 ABSPACK scaling algorithm.
;
_exptl_crystal_colour orange
_exptl_crystal_density_diffrn 1.913
_exptl_crystal_density_method 'not measured'
_exptl_crystal_description block
_exptl_crystal_F_000 3328
_exptl_crystal_size_max 0.81
_exptl_crystal_size_mid 0.24
_exptl_crystal_size_min 0.02
_refine_diff_density_max 1.278
_refine_diff_density_min -1.513
_refine_diff_density_rms 0.127
_refine_ls_extinction_method none
_refine_ls_goodness_of_fit_ref 1.060
_refine_ls_hydrogen_treatment constr
_refine_ls_matrix_type full
_refine_ls_number_parameters 406
_refine_ls_number_reflns 5265
_refine_ls_number_restraints 0
_refine_ls_restrained_S_all 1.060
_refine_ls_R_factor_all 0.0361
_refine_ls_R_factor_gt 0.0283
_refine_ls_shift/su_max 0.001
_refine_ls_shift/su_mean 0.000
_refine_ls_structure_factor_coef Fsqd
_refine_ls_weighting_details 'calc w=1/[\s^2^(Fo^2^)+(0.0435P)^2^+19.8567P] where P=(Fo^2^+2Fc^2^)/3'
_refine_ls_weighting_scheme calc
_refine_ls_wR_factor_gt 0.0727
_refine_ls_wR_factor_ref 0.0792
_reflns_number_gt 4590
_reflns_number_total 5265
_reflns_threshold_expression >2sigma(I)
_cod_data_source_file ic4028145_si_002.cif
_cod_data_source_block 052213a_on
_cod_original_cell_volume 5969.4(11)
_cod_database_code 4337673
_chemical_oxdiff_formula 'C11 H10 S O2'
_reflns_odcompleteness_completeness 99.72
_reflns_odcompleteness_iscentric 1
_reflns_odcompleteness_theta 25.30

loop_
_space_group_symop_id
_space_group_symop_operation_xyz
1 'x, y, z'
2 '-x, y, -z+1/2'
3 'x+1/2, y+1/2, z'
4 '-x+1/2, y+1/2, -z+1/2'
5 '-x, -y, -z'
6 'x, -y, z-1/2'
7 '-x+1/2, -y+1/2, -z'
8 'x+1/2, -y+1/2, z-1/2'

loop_
_atom_site_label
_atom_site_type_symbol
_atom_site_fract_x
_atom_site_fract_y
_atom_site_fract_z
_atom_site_U_iso_or_equiv
_atom_site_adp_type
_atom_site_occupancy
_atom_site_symmetry_multiplicity
_atom_site_calc_flag
_atom_site_refinement_flags
Re1 Re 0.069696(7) 0.206974(12) 0.149455(10) 0.02198(8) Uani 1 1 d .
Cl1 Cl 0.14080(6) 0.03305(9) -0.15795(7) 0.0356(3) Uani 1 1 d .
Cl2 Cl 0.22941(7) 0.28975(12) 0.69306(8) 0.0543(4) Uani 1 1 d .
P1 P 0.14601(5) 0.56543(9) 0.30890(7) 0.0258(3) Uani 1 1 d .
F1 F 0.11910(13) 0.46436(19) 0.30229(16) 0.0369(7) Uani 1 1 d .
F2 F 0.16889(13) 0.5661(2) 0.40478(16) 0.0387(7) Uani 1 1 d .
F3 F 0.08046(12) 0.6067(2) 0.28915(17) 0.0386(7) Uani 1 1 d .
F4 F 0.17285(13) 0.6639(2) 0.31432(17) 0.0385(7) Uani 1 1 d .
F5 F 0.12273(13) 0.5612(2) 0.21230(15) 0.0370(7) Uani 1 1 d .
F6 F 0.21063(13) 0.5208(2) 0.32708(17) 0.0405(7) Uani 1 1 d .
O1 O -0.02539(19) 0.0828(3) 0.1616(3) 0.0588(12) Uani 1 1 d .
O2 O 0.15246(17) 0.0396(3) 0.1886(2) 0.0416(9) Uani 1 1 d .
N1 N 0.01725(17) 0.1939(3) 0.0171(2) 0.0244(8) Uani 1 1 d .
N2 N 0.00887(16) 0.3250(3) 0.1050(2) 0.0236(8) Uani 1 1 d .
N3 N 0.13214(19) 0.2482(3) 0.3385(2) 0.0356(10) Uani 1 1 d .
N4 N 0.15936(16) 0.3732(3) 0.1852(2) 0.0247(8) Uani 1 1 d .
H4 H 0.1502 0.3917 0.2224 0.030 Uiso 1 1 calc R
N5 N 0.16134(17) 0.2973(2) 0.0907(2) 0.0240(8) Uani 1 1 d .
C1 C 0.0098(2) 0.1315(4) 0.1585(3) 0.0332(11) Uani 1 1 d .
C2 C 0.1217(2) 0.1029(3) 0.1747(3) 0.0290(10) Uani 1 1 d .
C3 C 0.1092(2) 0.2319(4) 0.2683(3) 0.0305(11) Uani 1 1 d .
C4 C 0.13533(19) 0.2970(3) 0.1397(2) 0.0198(9) Uani 1 1 d .
C5 C 0.1993(2) 0.4184(4) 0.1671(3) 0.0338(11) Uani 1 1 d .
H5 H 0.2216 0.4723 0.1920 0.041 Uiso 1 1 calc R
C6 C 0.2005(2) 0.3705(4) 0.1069(3) 0.0341(11) Uani 1 1 d .
H6 H 0.2238 0.3843 0.0807 0.041 Uiso 1 1 calc R
C7 C 0.1522(2) 0.2306(3) 0.0300(3) 0.0249(10) Uani 1 1 d .
C8 C 0.1812(2) 0.1474(3) 0.0552(3) 0.0281(10) Uani 1 1 d .
H8 H 0.2042 0.1329 0.1120 0.034 Uiso 1 1 calc R
C9 C 0.1764(2) 0.0855(3) -0.0031(3) 0.0300(10) Uani 1 1 d .
H9 H 0.1957 0.0278 0.0132 0.036 Uiso 1 1 calc R
C10 C 0.1432(2) 0.1089(3) -0.0851(3) 0.0259(10) Uani 1 1 d .
C11 C 0.1135(3) 0.1908(4) -0.1106(3) 0.0362(12) Uani 1 1 d .
H11 H 0.0900 0.2049 -0.1675 0.043 Uiso 1 1 calc R
C12 C 0.1183(2) 0.2527(4) -0.0520(3) 0.0332(11) Uani 1 1 d .
H12 H 0.0983 0.3099 -0.0684 0.040 Uiso 1 1 calc R
C13 C 0.1561(2) 0.2580(4) 0.4232(3) 0.0310(11) Uani 1 1 d .
C14 C 0.1517(2) 0.1860(4) 0.4672(3) 0.0379(12) Uani 1 1 d .
H14 H 0.1329 0.1307 0.4404 0.046 Uiso 1 1 calc R
C15 C 0.1753(3) 0.1960(4) 0.5515(3) 0.0420(14) Uani 1 1 d .
H15 H 0.1730 0.1475 0.5830 0.050 Uiso 1 1 calc R
C16 C 0.2019(2) 0.2768(4) 0.5884(3) 0.0351(12) Uani 1 1 d .
C17 C 0.2074(2) 0.3464(4) 0.5448(3) 0.0414(13) Uani 1 1 d .
H17 H 0.2272 0.4010 0.5719 0.050 Uiso 1 1 calc R
C18 C 0.1842(2) 0.3376(4) 0.4616(3) 0.0386(12) Uani 1 1 d .
H18 H 0.1876 0.3861 0.4309 0.046 Uiso 1 1 calc R
C19 C 0.0190(2) 0.1198(3) -0.0245(3) 0.0324(11) Uani 1 1 d .
H19 H 0.0483 0.0735 0.0051 0.039 Uiso 1 1 calc R
C20 C -0.0198(3) 0.1091(4) -0.1075(3) 0.0433(13) Uani 1 1 d .
H20 H -0.0175 0.0562 -0.1346 0.052 Uiso 1 1 calc R
C21 C -0.0620(3) 0.1764(4) -0.1508(3) 0.0424(14) Uani 1 1 d .
H21 H -0.0897 0.1702 -0.2081 0.051 Uiso 1 1 calc R
C22 C -0.0635(2) 0.2524(4) -0.1100(3) 0.0336(11) Uani 1 1 d .
H22 H -0.0918 0.2999 -0.1391 0.040 Uiso 1 1 calc R
C23 C -0.0237(2) 0.2594(3) -0.0263(3) 0.0250(10) Uani 1 1 d .
C24 C -0.02543(19) 0.3363(3) 0.0227(3) 0.0239(9) Uani 1 1 d .
C25 C -0.0607(2) 0.4128(4) -0.0118(3) 0.0323(11) Uani 1 1 d .
H25 H -0.0846 0.4191 -0.0697 0.039 Uiso 1 1 calc R
C26 C -0.0609(2) 0.4801(4) 0.0390(3) 0.0384(12) Uani 1 1 d .
H26 H -0.0846 0.5336 0.0165 0.046 Uiso 1 1 calc R
C27 C -0.0263(2) 0.4688(4) 0.1229(3) 0.0366(12) Uani 1 1 d .
H27 H -0.0258 0.5141 0.1591 0.044 Uiso 1 1 calc R
C28 C 0.0073(2) 0.3906(4) 0.1529(3) 0.0294(11) Uani 1 1 d .
H28 H 0.0307 0.3827 0.2107 0.035 Uiso 1 1 calc R

loop_
_atom_site_aniso_label
_atom_site_aniso_U_11
_atom_site_aniso_U_22
_atom_site_aniso_U_33
_atom_site_aniso_U_23
_atom_site_aniso_U_13
_atom_site_aniso_U_12
Re1 0.02386(11) 0.02335(13) 0.02161(11) 0.00058(7) 0.01350(8) -0.00053(7)
Cl1 0.0510(7) 0.0319(7) 0.0329(6) -0.0081(5) 0.0277(6) -0.0052(5)
Cl2 0.0427(8) 0.0931(14) 0.0212(6) -0.0026(6) 0.0114(6) 0.0170(7)
P1 0.0322(6) 0.0225(7) 0.0242(6) -0.0036(5) 0.0151(5) -0.0034(5)
F1 0.0491(17) 0.0237(16) 0.0340(15) -0.0019(12) 0.0176(13) -0.0098(13)
F2 0.0512(17) 0.0388(19) 0.0255(14) -0.0057(12) 0.0186(13) -0.0006(14)
F3 0.0331(15) 0.0388(19) 0.0465(17) 0.0013(14) 0.0217(13) 0.0017(13)
F4 0.0494(17) 0.0264(17) 0.0500(17) -0.0081(13) 0.0326(15) -0.0105(13)
F5 0.0539(18) 0.0314(17) 0.0267(14) -0.0005(12) 0.0208(13) 0.0002(13)
F6 0.0340(15) 0.042(2) 0.0424(16) -0.0110(14) 0.0168(13) 0.0024(13)
O1 0.055(2) 0.048(3) 0.094(3) 0.009(2) 0.053(2) -0.008(2)
O2 0.052(2) 0.032(2) 0.050(2) 0.0158(17) 0.0325(19) 0.0143(18)
N1 0.030(2) 0.021(2) 0.0253(19) -0.0018(15) 0.0156(17) -0.0030(16)
N2 0.0213(18) 0.028(2) 0.0211(18) -0.0053(16) 0.0105(15) -0.0027(16)
N3 0.038(2) 0.044(3) 0.027(2) 0.0028(19) 0.0182(19) 0.010(2)
N4 0.0290(19) 0.023(2) 0.0251(18) -0.0049(16) 0.0161(16) -0.0027(16)
N5 0.029(2) 0.020(2) 0.028(2) -0.0054(15) 0.0186(17) -0.0038(15)
C1 0.039(3) 0.028(3) 0.041(3) 0.002(2) 0.027(2) 0.002(2)
C2 0.035(2) 0.027(3) 0.030(2) 0.008(2) 0.020(2) 0.003(2)
C3 0.028(2) 0.041(3) 0.027(3) 0.007(2) 0.018(2) 0.007(2)
C4 0.020(2) 0.019(2) 0.019(2) -0.0005(16) 0.0092(17) 0.0016(16)
C5 0.038(3) 0.028(3) 0.041(3) -0.008(2) 0.024(2) -0.011(2)
C6 0.035(3) 0.037(3) 0.040(3) -0.007(2) 0.025(2) -0.011(2)
C7 0.029(2) 0.026(3) 0.028(2) -0.0048(19) 0.020(2) -0.0038(19)
C8 0.028(2) 0.031(3) 0.025(2) -0.0020(19) 0.0131(19) 0.003(2)
C9 0.029(2) 0.028(3) 0.033(3) 0.000(2) 0.015(2) 0.005(2)
C10 0.036(2) 0.023(3) 0.028(2) -0.0040(19) 0.023(2) -0.0069(19)
C11 0.052(3) 0.034(3) 0.026(2) 0.005(2) 0.023(2) 0.001(2)
C12 0.052(3) 0.023(3) 0.031(3) 0.004(2) 0.025(2) 0.006(2)
C13 0.031(2) 0.043(3) 0.022(2) 0.006(2) 0.016(2) 0.013(2)
C14 0.045(3) 0.043(3) 0.032(3) -0.003(2) 0.023(2) 0.002(2)
C15 0.047(3) 0.058(4) 0.030(3) 0.015(2) 0.026(2) 0.015(3)
C16 0.029(2) 0.054(4) 0.021(2) 0.003(2) 0.011(2) 0.017(2)
C17 0.037(3) 0.042(4) 0.036(3) -0.002(2) 0.011(2) 0.011(2)
C18 0.041(3) 0.038(3) 0.032(3) 0.007(2) 0.014(2) 0.012(2)
C19 0.038(3) 0.018(3) 0.042(3) -0.006(2) 0.021(2) -0.006(2)
C20 0.059(3) 0.035(3) 0.040(3) -0.017(2) 0.027(3) -0.013(3)
C21 0.057(3) 0.043(4) 0.025(3) -0.009(2) 0.019(3) -0.010(3)
C22 0.039(3) 0.036(3) 0.024(2) 0.000(2) 0.015(2) -0.004(2)
C23 0.028(2) 0.024(3) 0.026(2) -0.0032(19) 0.0152(19) -0.0050(19)
C24 0.024(2) 0.023(3) 0.025(2) -0.0057(18) 0.0130(18) -0.0062(18)
C25 0.027(2) 0.035(3) 0.029(2) -0.002(2) 0.010(2) 0.002(2)
C26 0.031(3) 0.033(3) 0.049(3) -0.004(2) 0.018(2) 0.010(2)
C27 0.025(2) 0.040(3) 0.041(3) -0.018(2) 0.015(2) 0.002(2)
C28 0.023(2) 0.036(3) 0.030(2) -0.011(2) 0.0130(19) 0.001(2)

loop_
_atom_type_symbol
_atom_type_description
_atom_type_scat_dispersion_real
_atom_type_scat_dispersion_imag
_atom_type_scat_source
C C 0.0033 0.0016 'International Tables Vol C Tables 4.2.6.8 and 6.1.1.4'
H H 0.0000 0.0000 'International Tables Vol C Tables 4.2.6.8 and 6.1.1.4'
N N 0.0061 0.0033 'International Tables Vol C Tables 4.2.6.8 and 6.1.1.4'
O O 0.0106 0.0060 'International Tables Vol C Tables 4.2.6.8 and 6.1.1.4'
F F 0.0171 0.0103 'International Tables Vol C Tables 4.2.6.8 and 6.1.1.4'
P P 0.1023 0.0942 'International Tables Vol C Tables 4.2.6.8 and 6.1.1.4'
Cl Cl 0.1484 0.1585 'International Tables Vol C Tables 4.2.6.8 and 6.1.1.4'
Re Re -1.0185 7.2310 'International Tables Vol C Tables 4.2.6.8 and 6.1.1.4'

loop_
_geom_angle_atom_site_label_1
_geom_angle_atom_site_label_2
_geom_angle_atom_site_label_3
_geom_angle
N1 Re1 N2 74.13(13)
N1 Re1 C4 90.29(15)
C1 Re1 N1 90.03(18)
C1 Re1 N2 94.58(18)
C1 Re1 C3 88.8(2)
C1 Re1 C4 177.66(18)
C2 Re1 N1 99.11(17)
C2 Re1 N2 172.69(16)
C2 Re1 C1 88.1(2)
C2 Re1 C3 88.6(2)
C2 Re1 C4 94.13(18)
C3 Re1 N1 172.12(17)
C3 Re1 N2 98.20(17)
C3 Re1 C4 90.60(18)
C4 Re1 N2 83.27(15)
F2 P1 F1 89.63(16)
F2 P1 F3 90.49(16)
F2 P1 F5 178.12(18)
F2 P1 F6 90.36(16)
F3 P1 F1 90.07(17)
F3 P1 F5 90.04(16)
F3 P1 F6 177.96(18)
F4 P1 F1 178.96(17)
F4 P1 F2 91.13(16)
F4 P1 F3 90.62(17)
F4 P1 F5 90.67(16)
F4 P1 F6 91.22(17)
F5 P1 F1 88.56(15)
F6 P1 F1 88.08(17)
F6 P1 F5 89.06(16)
C19 N1 Re1 124.0(3)
C23 N1 Re1 118.2(3)
C23 N1 C19 117.5(4)
C24 N2 Re1 117.2(3)
C28 N2 Re1 124.7(3)
C28 N2 C24 117.8(4)
C3 N3 C13 172.9(6)
C4 N4 H4 123.4
C4 N4 C5 113.2(4)
C5 N4 H4 123.4
C4 N5 C6 111.8(4)
C4 N5 C7 126.3(4)
C6 N5 C7 121.9(4)
O1 C1 Re1 176.3(5)
O2 C2 Re1 178.8(5)
N3 C3 Re1 178.7(5)
N4 C4 Re1 124.5(3)
N4 C4 N5 102.4(4)
N5 C4 Re1 133.2(3)
N4 C5 H5 127.1
C6 C5 N4 105.8(4)
C6 C5 H5 127.1
N5 C6 H6 126.6
C5 C6 N5 106.9(4)
C5 C6 H6 126.6
C8 C7 N5 119.2(4)
C12 C7 N5 119.5(4)
C12 C7 C8 121.1(4)
C7 C8 H8 120.3
C7 C8 C9 119.5(4)
C9 C8 H8 120.3
C8 C9 H9 120.6
C10 C9 C8 118.9(5)
C10 C9 H9 120.6
C9 C10 Cl1 118.8(4)
C11 C10 Cl1 119.2(3)
C11 C10 C9 122.0(4)
C10 C11 H11 120.5
C10 C11 C12 118.9(4)
C12 C11 H11 120.5
C7 C12 C11 119.6(5)
C7 C12 H12 120.2
C11 C12 H12 120.2
C14 C13 N3 118.9(5)
C18 C13 N3 120.1(5)
C18 C13 C14 121.0(4)
C13 C14 H14 120.6
C13 C14 C15 118.8(5)
C15 C14 H14 120.6
C14 C15 H15 120.3
C16 C15 C14 119.4(5)
C16 C15 H15 120.3
C15 C16 Cl2 119.0(4)
C17 C16 Cl2 119.7(5)
C17 C16 C15 121.3(5)
C16 C17 H17 120.0
C16 C17 C18 120.0(6)
C18 C17 H17 120.0
C13 C18 C17 119.5(5)
C13 C18 H18 120.3
C17 C18 H18 120.3
N1 C19 H19 118.6
N1 C19 C20 122.7(5)
C20 C19 H19 118.6
C19 C20 H20 120.6
C19 C20 C21 118.9(5)
C21 C20 H20 120.6
C20 C21 H21 120.4
C22 C21 C20 119.1(5)
C22 C21 H21 120.4
C21 C22 H22 120.2
C21 C22 C23 119.6(5)
C23 C22 H22 120.2
N1 C23 C22 122.1(4)
N1 C23 C24 115.1(4)
C22 C23 C24 122.7(4)
N2 C24 C23 114.8(4)
N2 C24 C25 121.9(4)
C25 C24 C23 123.2(4)
C24 C25 H25 120.4
C24 C25 C26 119.1(4)
C26 C25 H25 120.4
C25 C26 H26 120.4
C27 C26 C25 119.3(5)
C27 C26 H26 120.4
C26 C27 H27 120.8
C28 C27 C26 118.5(5)
C28 C27 H27 120.8
N2 C28 C27 123.4(4)
N2 C28 H28 118.3
C27 C28 H28 118.3

loop_
_geom_bond_atom_site_label_1
_geom_bond_atom_site_label_2
_geom_bond_distance
Re1 N1 2.165(4)
Re1 N2 2.181(4)
Re1 C1 1.931(5)
Re1 C2 1.910(5)
Re1 C3 1.975(5)
Re1 C4 2.179(4)
Cl1 C10 1.747(4)
Cl2 C16 1.741(5)
P1 F1 1.616(3)
P1 F2 1.596(3)
P1 F3 1.597(3)
P1 F4 1.582(3)
P1 F5 1.608(3)
P1 F6 1.605(3)
O1 C1 1.155(6)
O2 C2 1.151(6)
N1 C19 1.359(6)
N1 C23 1.345(6)
N2 C24 1.354(5)
N2 C28 1.336(6)
N3 C3 1.173(6)
N3 C13 1.401(6)
N4 H4 0.8800
N4 C4 1.359(6)
N4 C5 1.371(6)
N5 C4 1.362(6)
N5 C6 1.382(6)
N5 C7 1.437(6)
C5 H5 0.9500
C5 C6 1.346(7)
C6 H6 0.9500
C7 C8 1.383(7)
C7 C12 1.377(6)
C8 H8 0.9500
C8 C9 1.387(7)
C9 H9 0.9500
C9 C10 1.381(6)
C10 C11 1.374(7)
C11 H11 0.9500
C11 C12 1.391(7)
C12 H12 0.9500
C13 C14 1.384(8)
C13 C18 1.375(8)
C14 H14 0.9500
C14 C15 1.395(7)
C15 H15 0.9500
C15 C16 1.373(8)
C16 C17 1.363(8)
C17 H17 0.9500
C17 C18 1.377(7)
C18 H18 0.9500
C19 H19 0.9500
C19 C20 1.374(7)
C20 H20 0.9500
C20 C21 1.378(8)
C21 H21 0.9500
C21 C22 1.369(8)
C22 H22 0.9500
C22 C23 1.382(6)
C23 C24 1.477(6)
C24 C25 1.377(7)
C25 H25 0.9500
C25 C26 1.380(7)
C26 H26 0.9500
C26 C27 1.378(7)
C27 H27 0.9500
C27 C28 1.371(7)
C28 H28 0.9500
